data_7125982
loop_
_publ_author_name
'Carreira-Barral, Israel'
'Mielczarek, Marcin'
'Alonso-Carrillo, Daniel'
'Capurro, Valeria'
'Soto-Cerrato, Vanessa'
'P\'erez Tom\'as, Ricardo'
'Caci, Emanuela'
'Garc\'ia-Valverde, Mar\'ia'
'Quesada, Roberto'

_publ_section_title
;
 Click-tambjamines as efficient and tunable bioactive anion transporters.
;
_journal_issue 21
_journal_name_full 'Chemical communications (Cambridge, England)'
_journal_page_first 3218
_journal_page_last 3221
_journal_paper_doi 10.1039/d0cc00643b
_journal_volume 56
_journal_year 2020
_chemical_formula_moiety 'Cl, C21 H23 F3 N5 O'
_chemical_formula_sum 'C21 H23 Cl F3 N5 O'
_chemical_formula_weight 453.89
_chemical_name_systematic ICB68
_space_group_crystal_system monoclinic
_space_group_IT_number 14
_space_group_name_Hall '-P 2yn'
_space_group_name_H-M_alt 'P 1 21/n 1'
_atom_sites_solution_hydrogens geom
_atom_sites_solution_primary direct
_audit_creation_date 2018-05-28
_audit_creation_method
;
Olex2 1.2
(compiled 2018.04.26 svn.r3504 for OlexSys, GUI svn.r5492)
;
_audit_update_record
;
2020-01-23 deposited with the CCDC.	2020-02-12 downloaded from the CCDC.
;
_cell_angle_alpha 90
_cell_angle_beta 96.992(2)
_cell_angle_gamma 90
_cell_formula_units_Z 8
_cell_length_a 11.0699(4)
_cell_length_b 23.3590(9)
_cell_length_c 16.6594(6)
_cell_measurement_reflns_used 7537
_cell_measurement_temperature 100(2)
_cell_measurement_theta_max 3.27
_cell_measurement_theta_min 66.59
_cell_volume 4275.8(3)
_computing_cell_refinement 'SAINT V8.38A (?, 2016)'
_computing_data_reduction 'SAINT V8.38A (?, 2016)'
_computing_molecular_graphics 'ORTEP-3 (Farrugia, 2012)'
_computing_publication_material 'Olex2 (Dolomanov et al., 2009)'
_computing_structure_refinement 'ShelXL (Sheldrick, 2017)'
_computing_structure_solution 'ShelXT (Sheldrick, 2014)'
_diffrn_ambient_temperature 100(2)
_diffrn_measured_fraction_theta_full 0.975
_diffrn_measured_fraction_theta_max 0.996
_diffrn_measurement_device_type 'Bruker D8 VENTURE'
_diffrn_measurement_method '\f and \w scans'
_diffrn_radiation_type CuK\a
_diffrn_radiation_wavelength 1.54178
_diffrn_reflns_av_R_equivalents 0.0610
_diffrn_reflns_av_unetI/netI 0.0460
_diffrn_reflns_Laue_measured_fraction_full 0.975
_diffrn_reflns_Laue_measured_fraction_max 0.996
_diffrn_reflns_limit_h_max 13
_diffrn_reflns_limit_h_min -13
_diffrn_reflns_limit_k_max 27
_diffrn_reflns_limit_k_min -27
_diffrn_reflns_limit_l_max 19
_diffrn_reflns_limit_l_min -19
_diffrn_reflns_number 34141
_diffrn_reflns_point_group_measured_fraction_full 0.975
_diffrn_reflns_point_group_measured_fraction_max 0.996
_diffrn_reflns_theta_full 67.679
_diffrn_reflns_theta_max 66.593
_diffrn_reflns_theta_min 3.274
_exptl_absorpt_coefficient_mu 2.022
_exptl_absorpt_correction_type multi-scan
_exptl_absorpt_process_details SADABS-2016
_exptl_crystal_colour colourless
_exptl_crystal_density_diffrn 1.410
_exptl_crystal_density_method 'not measured'
_exptl_crystal_description needle
_exptl_crystal_F_000 1888
_exptl_crystal_size_max 0.238
_exptl_crystal_size_mid 0.051
_exptl_crystal_size_min 0.025
_exptl_transmission_factor_max 1
_exptl_transmission_factor_min 0.823
_refine_diff_density_max 0.832
_refine_diff_density_min -0.592
_refine_diff_density_rms 0.066
_refine_ls_extinction_method none
_refine_ls_goodness_of_fit_ref 1.037
_refine_ls_hydrogen_treatment constr
_refine_ls_matrix_type full
_refine_ls_number_parameters 561
_refine_ls_number_reflns 7537
_refine_ls_number_restraints 0
_refine_ls_restrained_S_all 1.037
_refine_ls_R_factor_all 0.0733
_refine_ls_R_factor_gt 0.0532
_refine_ls_shift/su_max 0.001
_refine_ls_shift/su_mean 0.000
_refine_ls_structure_factor_coef Fsqd
_refine_ls_weighting_details 'w=1/[\s^2^(Fo^2^)+(0.0831P)^2^+2.9657P] where P=(Fo^2^+2Fc^2^)/3'
_refine_ls_weighting_scheme calc
_refine_ls_wR_factor_gt 0.1427
_refine_ls_wR_factor_ref 0.1593
_reflns_Friedel_coverage 0.000
_reflns_number_gt 5627
_reflns_number_total 7537
_reflns_threshold_expression 'I > 2\s(I)'
_cod_data_source_file d0cc00643b2.cif
_cod_data_source_block ICB68
_cod_depositor_comments 'Adding full bibliography for 7125982--7125984.cif.'
_cod_database_code 7125982
_shelxl_version_number 2014-3
_shelx_space_group_comment
;
The symmetry employed for this shelxl refinement is uniquely defined
by the following loop, which should always be used as a source of
symmetry information in preference to the above space-group names.
They are only intended as comments.
;
_olex2_refinement_description
;
1. Fixed Uiso
 At 1.2 times of:
  All C(H) groups, All C(H,H) groups, All N(H) groups
 At 1.5 times of:
  All C(H,H,H) groups
2.a Ternary CH refined with riding coordinates:
 C29(H29), C31(H31)
2.b Secondary CH2 refined with riding coordinates:
 C18(H18A,H18B), C28(H28A,H28B), C32(H32A,H32B), C36(H36A,H36B), C39(H39A,
 H39B), C40(H40A,H40B), C42(H42A,H42B), C46(H46A,H46B), C50(H50A,H50B),
 C53(H53A,H53B)
2.c Aromatic/amide H refined with riding coordinates:
 N1(H1), N9(H9), C10(H10), N10(H10A), C17(H17), C19(H19), N2(H2), C22(H22),
 C24(H24), C30(H30), C37(H37), C44(H44), C45(H45), C49(H49), C52(H52), C55(H55),
  C56(H56), C59(H59)
2.d Idealised Me refined as rotating group:
 C8(H8A,H8B,H8C), C20(H20A,H20B,H20C)
;
_olex2_submission_special_instructions 'No special instructions were received'

loop_
_space_group_symop_operation_xyz
'x, y, z'
'-x+1/2, y+1/2, -z+1/2'
'-x, -y, -z'
'x-1/2, -y-1/2, z-1/2'

loop_
_atom_site_label
_atom_site_type_symbol
_atom_site_fract_x
_atom_site_fract_y
_atom_site_fract_z
_atom_site_U_iso_or_equiv
_atom_site_adp_type
_atom_site_occupancy
_atom_site_site_symmetry_order
_atom_site_calc_flag
_atom_site_refinement_flags_posn
_atom_site_refinement_flags_adp
_atom_site_refinement_flags_occupancy
_atom_site_disorder_assembly
_atom_site_disorder_group
Cl1 Cl 0.30360(5) 0.18884(3) 0.94063(4) 0.02598(17) Uani 1 1 d . . . . .
Cl2 Cl 0.80605(5) 0.18334(3) 0.93032(4) 0.02564(17) Uani 1 1 d . . . . .
O1 O 0.56555(16) 0.26682(8) 0.64365(11) 0.0262(4) Uani 1 1 d . . . . .
O2 O 1.08126(16) 0.26547(8) 0.64014(11) 0.0260(4) Uani 1 1 d . . . . .
N1 N 0.87900(18) 0.25037(9) 0.78655(13) 0.0220(4) Uani 1 1 d . . . . .
H1 H 0.8479 0.2326 0.8259 0.026 Uiso 1 1 calc R . . . .
N9 N 0.36616(18) 0.25387(9) 0.79177(13) 0.0222(4) Uani 1 1 d . . . . .
H9 H 0.3355 0.2364 0.8315 0.027 Uiso 1 1 calc R . . . .
N5 N 0.60789(18) 0.36196(9) 0.85932(13) 0.0207(4) Uani 1 1 d . . . . .
F8 F -0.31926(17) 0.43224(9) 1.07966(12) 0.0532(5) Uani 1 1 d . . . . .
F10 F 0.18621(17) 0.42810(9) 1.06901(12) 0.0509(5) Uani 1 1 d . . . . .
C8 C 0.5787(3) 0.31292(11) 0.58771(17) 0.0279(6) Uani 1 1 d . . . . .
H8A H 0.5032 0.3170 0.5507 0.042 Uiso 1 1 calc GR . . . .
H8B H 0.6462 0.3044 0.5566 0.042 Uiso 1 1 calc GR . . . .
H8C H 0.5955 0.3487 0.6178 0.042 Uiso 1 1 calc GR . . . .
N8 N 0.09388(19) 0.36479(9) 0.86369(14) 0.0232(5) Uani 1 1 d . . . . .
C10 C 0.3974(2) 0.31924(11) 0.69787(16) 0.0229(5) Uani 1 1 d . . . . .
H10 H 0.3897 0.3528 0.6655 0.027 Uiso 1 1 calc R . . . .
N7 N 0.1071(2) 0.40577(9) 0.80680(14) 0.0264(5) Uani 1 1 d . . . . .
N10 N 0.50071(19) 0.14692(9) 0.82755(14) 0.0259(5) Uani 1 1 d . . . . .
H10A H 0.4402 0.1560 0.8549 0.031 Uiso 1 1 calc R . . . .
N6 N 0.1912(2) 0.38814(9) 0.76441(14) 0.0269(5) Uani 1 1 d . . . . .
N3 N 0.70504(19) 0.38473(9) 0.75977(14) 0.0259(5) Uani 1 1 d . . . . .
N4 N 0.6219(2) 0.40294(9) 0.80251(14) 0.0262(5) Uani 1 1 d . . . . .
C16 C 0.9936(2) 0.27166(11) 0.68839(16) 0.0229(5) Uani 1 1 d . . . . .
C17 C 0.5222(2) 0.18196(11) 0.77012(16) 0.0245(5) Uani 1 1 d . . . . .
H17 H 0.5848 0.1719 0.7384 0.029 Uiso 1 1 calc R . . . .
C18 C 0.5407(3) -0.00651(12) 0.89975(19) 0.0334(6) Uani 1 1 d . . . . .
H18A H 0.5879 0.0013 0.9530 0.040 Uiso 1 1 calc R . . . .
H18B H 0.4801 -0.0366 0.9073 0.040 Uiso 1 1 calc R . . . .
C19 C 0.9097(2) 0.31576(10) 0.69258(16) 0.0227(5) Uani 1 1 d . . . . .
H19 H 0.9007 0.3491 0.6597 0.027 Uiso 1 1 calc R . . . .
C20 C 1.0937(2) 0.31223(12) 0.58505(17) 0.0277(6) Uani 1 1 d . . . . .
H20A H 1.0179 0.3166 0.5485 0.041 Uiso 1 1 calc GR . . . .
H20B H 1.1608 0.3042 0.5534 0.041 Uiso 1 1 calc GR . . . .
H20C H 1.1107 0.3477 0.6158 0.041 Uiso 1 1 calc GR . . . .
N2 N 1.01767(19) 0.14335(9) 0.82304(14) 0.0252(5) Uani 1 1 d . . . . .
H2 H 0.9561 0.1501 0.8505 0.030 Uiso 1 1 calc R . . . .
C22 C 0.6841(2) 0.31745(10) 0.85196(15) 0.0212(5) Uani 1 1 d . . . . .
H22 H 0.6929 0.2836 0.8837 0.025 Uiso 1 1 calc R . . . .
C23 C 0.9749(2) 0.23023(11) 0.74742(16) 0.0227(5) Uani 1 1 d . . . . .
C24 C 1.0391(2) 0.18001(11) 0.76682(16) 0.0238(5) Uani 1 1 d . . . . .
H24 H 1.1043 0.1714 0.7367 0.029 Uiso 1 1 calc R . . . .
C25 C 0.0089(2) 0.37208(11) 0.92072(16) 0.0227(5) Uani 1 1 d . . . . .
C26 C 0.4794(2) 0.27421(11) 0.69274(16) 0.0227(5) Uani 1 1 d . . . . .
C27 C 0.4601(2) 0.23310(11) 0.75184(16) 0.0236(5) Uani 1 1 d . . . . .
C28 C 1.0772(3) 0.07403(12) 0.92898(17) 0.0291(6) Uani 1 1 d . . . . .
H28A H 0.9899 0.0680 0.9340 0.035 Uiso 1 1 calc R . . . .
H28B H 1.1074 0.1053 0.9663 0.035 Uiso 1 1 calc R . . . .
C29 C 1.0915(2) 0.09133(11) 0.84280(17) 0.0264(6) Uani 1 1 d . . . . .
H29 H 1.1789 0.1009 0.8399 0.032 Uiso 1 1 calc R . . . .
C30 C 0.1721(2) 0.32114(11) 0.85700(16) 0.0237(5) Uani 1 1 d . . . . .
H30 H 0.1824 0.2875 0.8892 0.028 Uiso 1 1 calc R . . . .
C31 C 0.5673(2) 0.09347(11) 0.85174(17) 0.0250(5) Uani 1 1 d . . . . .
H31 H 0.6209 0.1010 0.9034 0.030 Uiso 1 1 calc R . . . .
C32 C 1.0550(2) 0.04325(12) 0.78357(18) 0.0295(6) Uani 1 1 d . . . . .
H32A H 1.0696 0.0552 0.7286 0.035 Uiso 1 1 calc R . . . .
H32B H 0.9670 0.0353 0.7826 0.035 Uiso 1 1 calc R . . . .
F2 F 0.2266(2) 0.34521(9) 1.11400(15) 0.0643(7) Uani 1 1 d . . . . .
F1 F 0.33827(18) 0.41449(15) 1.15811(14) 0.0901(10) Uani 1 1 d . . . . .
F5 F -0.2752(3) 0.35003(10) 1.12520(18) 0.0870(10) Uani 1 1 d . . . . .
C36 C 0.6469(2) 0.07323(11) 0.78955(17) 0.0279(6) Uani 1 1 d . . . . .
H36A H 0.7068 0.1033 0.7804 0.033 Uiso 1 1 calc R . . . .
H36B H 0.5962 0.0655 0.7376 0.033 Uiso 1 1 calc R . . . .
C37 C -0.0173(2) 0.32672(11) 0.96888(17) 0.0275(6) Uani 1 1 d . . . . .
H37 H 0.0182 0.2902 0.9625 0.033 Uiso 1 1 calc R . . . .
C38 C 0.3294(2) 0.30495(11) 0.76010(16) 0.0229(5) Uani 1 1 d . . . . .
C39 C 1.1476(3) 0.01917(12) 0.95278(18) 0.0339(6) Uani 1 1 d . . . . .
H39A H 1.2359 0.0268 0.9552 0.041 Uiso 1 1 calc R . . . .
H39B H 1.1309 0.0072 1.0073 0.041 Uiso 1 1 calc R . . . .
C40 C 0.6256(3) -0.02781(12) 0.84170(19) 0.0340(6) Uani 1 1 d . . . . .
H40A H 0.5770 -0.0414 0.7915 0.041 Uiso 1 1 calc R . . . .
H40B H 0.6729 -0.0607 0.8663 0.041 Uiso 1 1 calc R . . . .
C41 C -0.1479(2) 0.38821(12) 1.03555(17) 0.0281(6) Uani 1 1 d . . . . .
C42 C 0.4744(2) 0.04823(12) 0.86805(18) 0.0308(6) Uani 1 1 d . . . . .
H42A H 0.4205 0.0397 0.8176 0.037 Uiso 1 1 calc R . . . .
H42B H 0.4234 0.0627 0.9085 0.037 Uiso 1 1 calc R . . . .
C43 C 0.2332(2) 0.33609(11) 0.79351(16) 0.0231(5) Uani 1 1 d . . . . .
C44 C 0.4121(2) 0.33087(12) 1.01870(17) 0.0282(6) Uani 1 1 d . . . . .
H44 H 0.3915 0.2995 1.0507 0.034 Uiso 1 1 calc R . . . .
C45 C -0.0458(3) 0.42522(12) 0.92704(18) 0.0309(6) Uani 1 1 d . . . . .
H45 H -0.0299 0.4557 0.8921 0.037 Uiso 1 1 calc R . . . .
C46 C 0.7131(2) 0.01860(12) 0.82067(19) 0.0314(6) Uani 1 1 d . . . . .
H46A H 0.7613 0.0039 0.7788 0.038 Uiso 1 1 calc R . . . .
H46B H 0.7702 0.0278 0.8694 0.038 Uiso 1 1 calc R . . . .
C47 C 0.5222(2) 0.36938(11) 0.91572(16) 0.0221(5) Uani 1 1 d . . . . .
C48 C 0.3608(2) 0.38436(12) 1.02783(16) 0.0268(6) Uani 1 1 d . . . . .
C49 C 0.4934(2) 0.32349(11) 0.96254(17) 0.0258(6) Uani 1 1 d . . . . .
H49 H 0.5293 0.2871 0.9562 0.031 Uiso 1 1 calc R . . . .
C50 C 1.1276(3) -0.01124(12) 0.8072(2) 0.0343(7) Uani 1 1 d . . . . .
H50A H 1.0990 -0.0425 0.7695 0.041 Uiso 1 1 calc R . . . .
H50B H 1.2148 -0.0044 0.8027 0.041 Uiso 1 1 calc R . . . .
F4 F -0.1647(2) 0.42003(16) 1.16609(14) 0.0913(10) Uani 1 1 d . . . . .
C52 C 0.3881(3) 0.43005(12) 0.97919(18) 0.0310(6) Uani 1 1 d . . . . .
H52 H 0.3511 0.4663 0.9848 0.037 Uiso 1 1 calc R . . . .
C53 C 1.1131(3) -0.02911(12) 0.8931(2) 0.0376(7) Uani 1 1 d . . . . .
H53A H 1.1653 -0.0628 0.9082 0.045 Uiso 1 1 calc R . . . .
H53B H 1.0275 -0.0404 0.8961 0.045 Uiso 1 1 calc R . . . .
C54 C 0.8415(2) 0.30102(11) 0.75490(16) 0.0224(5) Uani 1 1 d . . . . .
C55 C -0.1238(3) 0.43301(12) 0.98488(19) 0.0349(7) Uani 1 1 d . . . . .
H55 H -0.1612 0.4692 0.9901 0.042 Uiso 1 1 calc R . . . .
C56 C 0.4686(2) 0.42273(12) 0.92278(17) 0.0286(6) Uani 1 1 d . . . . .
H56 H 0.4871 0.4537 0.8893 0.034 Uiso 1 1 calc R . . . .
C57 C -0.2251(2) 0.39828(13) 1.10167(18) 0.0332(6) Uani 1 1 d . . . . .
C58 C 0.7458(2) 0.33225(11) 0.78851(16) 0.0227(5) Uani 1 1 d . . . . .
C59 C -0.0959(2) 0.33494(12) 1.02649(18) 0.0302(6) Uani 1 1 d . . . . .
H59 H -0.1142 0.3040 1.0599 0.036 Uiso 1 1 calc R . . . .
C60 C 0.2795(2) 0.39382(13) 1.09224(18) 0.0316(6) Uani 1 1 d . . . . .

loop_
_atom_site_aniso_label
_atom_site_aniso_U_11
_atom_site_aniso_U_22
_atom_site_aniso_U_33
_atom_site_aniso_U_23
_atom_site_aniso_U_13
_atom_site_aniso_U_12
Cl1 0.0242(3) 0.0301(3) 0.0255(3) 0.0022(2) 0.0107(3) -0.0012(2)
Cl2 0.0241(3) 0.0302(3) 0.0245(3) 0.0024(2) 0.0107(2) -0.0007(2)
O1 0.0253(9) 0.0300(9) 0.0254(10) 0.0043(7) 0.0121(8) 0.0000(7)
O2 0.0260(9) 0.0289(9) 0.0256(10) 0.0017(7) 0.0133(8) 0.0003(7)
N1 0.0209(10) 0.0232(10) 0.0240(11) 0.0001(8) 0.0108(9) -0.0007(8)
N9 0.0215(10) 0.0240(11) 0.0227(11) 0.0016(8) 0.0087(9) 0.0000(8)
N5 0.0216(10) 0.0213(10) 0.0199(11) -0.0002(8) 0.0050(9) 0.0013(8)
F8 0.0407(10) 0.0764(14) 0.0458(11) 0.0102(10) 0.0188(9) 0.0277(10)
F10 0.0409(10) 0.0643(12) 0.0516(12) 0.0093(9) 0.0224(9) 0.0227(9)
C8 0.0309(14) 0.0322(14) 0.0220(14) 0.0049(11) 0.0086(11) -0.0041(11)
N8 0.0217(10) 0.0233(11) 0.0250(12) 0.0022(9) 0.0049(9) 0.0010(8)
C10 0.0223(12) 0.0245(12) 0.0222(13) 0.0032(10) 0.0038(10) -0.0022(10)
N7 0.0260(11) 0.0247(11) 0.0297(12) 0.0051(9) 0.0074(9) 0.0004(9)
N10 0.0234(11) 0.0306(12) 0.0259(12) 0.0023(9) 0.0110(9) 0.0032(9)
N6 0.0240(11) 0.0289(12) 0.0289(12) 0.0018(9) 0.0076(9) -0.0003(9)
N3 0.0244(11) 0.0262(11) 0.0286(12) 0.0027(9) 0.0094(9) 0.0023(9)
N4 0.0260(11) 0.0279(11) 0.0259(12) 0.0024(9) 0.0079(9) 0.0021(9)
C16 0.0219(12) 0.0264(13) 0.0218(13) -0.0039(10) 0.0078(10) -0.0033(10)
C17 0.0238(13) 0.0262(13) 0.0248(14) -0.0007(10) 0.0081(11) -0.0023(10)
C18 0.0321(14) 0.0320(15) 0.0376(17) 0.0051(12) 0.0107(13) -0.0009(11)
C19 0.0232(12) 0.0232(12) 0.0223(13) 0.0005(10) 0.0053(10) -0.0012(10)
C20 0.0275(13) 0.0344(14) 0.0226(14) 0.0027(11) 0.0093(11) -0.0034(11)
N2 0.0245(11) 0.0271(11) 0.0259(12) 0.0009(9) 0.0103(9) 0.0027(9)
C22 0.0201(12) 0.0231(12) 0.0209(13) -0.0007(10) 0.0039(10) 0.0012(9)
C23 0.0219(12) 0.0247(12) 0.0230(13) -0.0026(10) 0.0092(10) -0.0004(10)
C24 0.0234(12) 0.0263(13) 0.0232(13) -0.0027(10) 0.0086(10) -0.0010(10)
C25 0.0188(12) 0.0268(13) 0.0221(13) -0.0002(10) 0.0016(10) -0.0001(10)
C26 0.0200(12) 0.0256(13) 0.0229(13) -0.0015(10) 0.0042(10) -0.0040(10)
C27 0.0220(12) 0.0289(13) 0.0207(13) -0.0005(10) 0.0067(10) -0.0009(10)
C28 0.0293(14) 0.0301(14) 0.0291(15) 0.0021(11) 0.0085(12) -0.0016(11)
C29 0.0241(13) 0.0261(13) 0.0301(15) 0.0009(11) 0.0077(11) 0.0010(10)
C30 0.0203(12) 0.0256(13) 0.0251(14) 0.0020(10) 0.0028(10) 0.0018(10)
C31 0.0242(12) 0.0249(13) 0.0265(14) 0.0026(10) 0.0057(11) 0.0011(10)
C32 0.0236(13) 0.0340(15) 0.0315(15) -0.0012(11) 0.0060(11) 0.0007(11)
F2 0.0704(14) 0.0564(12) 0.0768(16) 0.0117(11) 0.0522(13) 0.0079(10)
F1 0.0327(11) 0.201(3) 0.0385(12) -0.0540(16) 0.0134(9) -0.0190(14)
F5 0.110(2) 0.0594(14) 0.110(2) 0.0224(14) 0.0889(19) 0.0149(13)
C36 0.0247(13) 0.0319(14) 0.0290(14) 0.0035(11) 0.0110(11) 0.0001(11)
C37 0.0267(13) 0.0265(13) 0.0301(15) 0.0019(11) 0.0068(11) 0.0035(10)
C38 0.0182(12) 0.0269(13) 0.0236(13) -0.0009(10) 0.0032(10) -0.0026(10)
C39 0.0322(14) 0.0368(15) 0.0327(16) 0.0065(12) 0.0047(12) -0.0008(12)
C40 0.0304(14) 0.0312(15) 0.0409(17) -0.0050(12) 0.0071(13) -0.0009(11)
C41 0.0229(13) 0.0368(15) 0.0244(14) -0.0003(11) 0.0028(11) 0.0015(11)
C42 0.0240(13) 0.0366(15) 0.0337(16) 0.0051(12) 0.0111(12) 0.0001(11)
C43 0.0212(12) 0.0249(13) 0.0234(13) 0.0001(10) 0.0029(10) -0.0021(10)
C44 0.0271(13) 0.0344(15) 0.0242(14) 0.0037(11) 0.0072(11) 0.0011(11)
C45 0.0308(14) 0.0274(14) 0.0363(16) 0.0056(12) 0.0113(12) 0.0053(11)
C46 0.0262(13) 0.0322(15) 0.0377(16) -0.0017(12) 0.0116(12) 0.0029(11)
C47 0.0190(11) 0.0282(13) 0.0195(13) -0.0014(10) 0.0034(10) 0.0013(10)
C48 0.0225(13) 0.0378(15) 0.0203(13) -0.0004(11) 0.0033(11) 0.0016(11)
C49 0.0260(13) 0.0263(13) 0.0259(14) 0.0008(10) 0.0062(11) 0.0042(10)
C50 0.0283(14) 0.0301(14) 0.0437(18) -0.0105(13) 0.0013(13) 0.0013(11)
F4 0.0388(12) 0.195(3) 0.0406(13) -0.0453(17) 0.0053(10) 0.0047(15)
C52 0.0301(14) 0.0326(14) 0.0319(15) -0.0007(12) 0.0096(12) 0.0073(11)
C53 0.0362(15) 0.0284(15) 0.0477(19) 0.0036(13) 0.0028(14) 0.0004(12)
C54 0.0205(12) 0.0254(13) 0.0217(13) -0.0010(10) 0.0045(10) -0.0017(10)
C55 0.0345(15) 0.0307(15) 0.0421(18) 0.0064(12) 0.0150(13) 0.0098(12)
C56 0.0298(14) 0.0293(14) 0.0280(15) 0.0032(11) 0.0085(12) 0.0049(11)
C57 0.0246(13) 0.0460(17) 0.0293(16) 0.0053(13) 0.0053(12) 0.0066(12)
C58 0.0203(12) 0.0250(13) 0.0233(13) -0.0019(10) 0.0045(10) -0.0014(10)
C59 0.0294(14) 0.0331(15) 0.0291(15) 0.0071(11) 0.0077(12) 0.0020(11)
C60 0.0217(13) 0.0473(17) 0.0261(15) 0.0000(12) 0.0048(11) 0.0023(12)

loop_
_atom_type_symbol
_atom_type_description
_atom_type_scat_dispersion_real
_atom_type_scat_dispersion_imag
_atom_type_scat_source
C C 0.0181 0.0091 'International Tables Vol C Tables 4.2.6.8 and 6.1.1.4'
H H 0.0000 0.0000 'International Tables Vol C Tables 4.2.6.8 and 6.1.1.4'
N N 0.0311 0.0180 'International Tables Vol C Tables 4.2.6.8 and 6.1.1.4'
O O 0.0492 0.0322 'International Tables Vol C Tables 4.2.6.8 and 6.1.1.4'
F F 0.0727 0.0534 'International Tables Vol C Tables 4.2.6.8 and 6.1.1.4'
Cl Cl 0.3639 0.7018 'International Tables Vol C Tables 4.2.6.8 and 6.1.1.4'

loop_
_geom_angle_atom_site_label_1
_geom_angle_atom_site_label_2
_geom_angle_atom_site_label_3
_geom_angle
_geom_angle_site_symmetry_1
_geom_angle_site_symmetry_3
_geom_angle_publ_flag
C26 O1 C8 115.64(19) . . ?
C16 O2 C20 115.54(19) . . ?
C54 N1 C23 109.3(2) . . ?
C38 N9 C27 109.3(2) . . ?
N4 N5 C47 120.8(2) . . ?
C22 N5 N4 110.51(19) . . ?
C22 N5 C47 128.7(2) . . ?
N7 N8 C25 120.9(2) . . ?
C30 N8 N7 110.3(2) . . ?
C30 N8 C25 128.8(2) . . ?
C38 C10 C26 106.2(2) . . ?
N6 N7 N8 107.3(2) . . ?
C17 N10 C31 126.9(2) . . ?
N7 N6 C43 108.9(2) . . ?
N4 N3 C58 109.0(2) . . ?
N3 N4 N5 107.3(2) . . ?
O2 C16 C19 130.1(2) . . ?
O2 C16 C23 121.4(2) . . ?
C19 C16 C23 108.4(2) . . ?
N10 C17 C27 124.7(2) . . ?
C40 C18 C42 111.2(2) . . ?
C16 C19 C54 106.2(2) . . ?
C24 N2 C29 123.5(2) . . ?
N5 C22 C58 104.5(2) . . ?
N1 C23 C16 106.2(2) . . ?
C24 C23 N1 125.0(2) . . ?
C24 C23 C16 128.8(2) . . ?
N2 C24 C23 125.9(2) . . ?
C37 C25 N8 119.9(2) . . ?
C37 C25 C45 121.1(2) . . ?
C45 C25 N8 119.1(2) . . ?
O1 C26 C10 130.5(2) . . ?
O1 C26 C27 121.2(2) . . ?
C10 C26 C27 108.4(2) . . ?
N9 C27 C17 125.0(2) . . ?
N9 C27 C26 106.4(2) . . ?
C17 C27 C26 128.6(2) . . ?
C29 C28 C39 111.1(2) . . ?
N2 C29 C28 108.1(2) . . ?
N2 C29 C32 111.6(2) . . ?
C32 C29 C28 111.6(2) . . ?
N8 C30 C43 104.7(2) . . ?
N10 C31 C36 112.9(2) . . ?
N10 C31 C42 108.0(2) . . ?
C36 C31 C42 111.5(2) . . ?
C29 C32 C50 111.0(2) . . ?
C31 C36 C46 108.8(2) . . ?
C25 C37 C59 119.4(2) . . ?
N9 C38 C10 109.8(2) . . ?
N9 C38 C43 119.6(2) . . ?
C10 C38 C43 130.7(2) . . ?
C53 C39 C28 111.9(3) . . ?
C18 C40 C46 112.0(2) . . ?
C55 C41 C57 119.9(2) . . ?
C59 C41 C55 119.8(2) . . ?
C59 C41 C57 120.3(2) . . ?
C31 C42 C18 109.5(2) . . ?
N6 C43 C38 122.8(2) . . ?
C30 C43 N6 108.8(2) . . ?
C30 C43 C38 128.5(2) . . ?
C49 C44 C48 119.6(2) . . ?
C55 C45 C25 119.0(3) . . ?
C40 C46 C36 112.4(2) . . ?
C49 C47 N5 119.6(2) . . ?
C49 C47 C56 121.1(2) . . ?
C56 C47 N5 119.3(2) . . ?
C44 C48 C52 120.3(2) . . ?
C44 C48 C60 120.0(2) . . ?
C52 C48 C60 119.6(2) . . ?
C47 C49 C44 119.8(2) . . ?
C53 C50 C32 111.0(2) . . ?
C56 C52 C48 120.2(2) . . ?
C50 C53 C39 111.4(2) . . ?
N1 C54 C19 109.9(2) . . ?
N1 C54 C58 119.8(2) . . ?
C19 C54 C58 130.3(2) . . ?
C45 C55 C41 120.4(3) . . ?
C52 C56 C47 119.0(2) . . ?
F8 C57 F5 104.2(2) . . ?
F8 C57 C41 113.1(2) . . ?
F5 C57 C41 112.3(3) . . ?
F4 C57 F8 107.7(3) . . ?
F4 C57 F5 106.1(3) . . ?
F4 C57 C41 112.8(2) . . ?
N3 C58 C54 122.5(2) . . ?
C22 C58 N3 108.7(2) . . ?
C22 C58 C54 128.7(2) . . ?
C37 C59 C41 120.2(3) . . ?
F10 C60 F2 103.8(2) . . ?
F10 C60 C48 113.2(2) . . ?
F2 C60 C48 112.8(2) . . ?
F1 C60 F10 108.3(3) . . ?
F1 C60 F2 106.0(3) . . ?
F1 C60 C48 112.1(2) . . ?

loop_
_geom_bond_atom_site_label_1
_geom_bond_atom_site_label_2
_geom_bond_distance
_geom_bond_site_symmetry_2
_geom_bond_publ_flag
O1 C8 1.443(3) . ?
O1 C26 1.341(3) . ?
O2 C16 1.341(3) . ?
O2 C20 1.444(3) . ?
N1 C23 1.393(3) . ?
N1 C54 1.341(3) . ?
N9 C27 1.388(3) . ?
N9 C38 1.348(3) . ?
N5 N4 1.368(3) . ?
N5 C22 1.354(3) . ?
N5 C47 1.425(3) . ?
F8 C57 1.325(3) . ?
F10 C60 1.327(3) . ?
N8 N7 1.367(3) . ?
N8 C25 1.426(3) . ?
N8 C30 1.351(3) . ?
C10 C26 1.399(4) . ?
C10 C38 1.394(3) . ?
N7 N6 1.302(3) . ?
N10 C17 1.303(3) . ?
N10 C31 1.481(3) . ?
N6 C43 1.369(3) . ?
N3 N4 1.302(3) . ?
N3 C58 1.372(3) . ?
C16 C19 1.394(4) . ?
C16 C23 1.413(4) . ?
C17 C27 1.393(4) . ?
C18 C40 1.513(4) . ?
C18 C42 1.536(4) . ?
C19 C54 1.399(3) . ?
N2 C24 1.312(3) . ?
N2 C29 1.479(3) . ?
C22 C58 1.370(3) . ?
C23 C24 1.389(4) . ?
C25 C37 1.381(4) . ?
C25 C45 1.391(4) . ?
C26 C27 1.410(4) . ?
C28 C29 1.518(4) . ?
C28 C39 1.527(4) . ?
C29 C32 1.517(4) . ?
C30 C43 1.368(4) . ?
C31 C36 1.515(3) . ?
C31 C42 1.522(4) . ?
C32 C50 1.531(4) . ?
F2 C60 1.347(4) . ?
F1 C60 1.299(4) . ?
F5 C57 1.335(4) . ?
C36 C46 1.530(4) . ?
C37 C59 1.385(4) . ?
C38 C43 1.455(3) . ?
C39 C53 1.521(4) . ?
C40 C46 1.522(4) . ?
C41 C55 1.391(4) . ?
C41 C57 1.493(4) . ?
C41 C59 1.387(4) . ?
C44 C48 1.388(4) . ?
C44 C49 1.386(4) . ?
C45 C55 1.381(4) . ?
C47 C49 1.385(4) . ?
C47 C56 1.391(4) . ?
C48 C52 1.395(4) . ?
C48 C60 1.499(4) . ?
C50 C53 1.518(5) . ?
F4 C57 1.297(4) . ?
C52 C56 1.383(4) . ?
C54 C58 1.454(3) . ?
